data_4106094
loop_
_publ_author_name
'Peng Ren'
'Oleg Vechorkin'
'Kim von Allmen'
'Rosario Scopelliti'
'Xile Hu'

_publ_section_title
;
 A Structure-Activity Study of Ni-Catalyzed Alkyl-Alkyl Kumada Coupling.
 Improved Catalysts for Coupling of Secondary Alkyl Halides
;
_journal_name_full 'Journal of the American Chemical Society'
_journal_page_first 7084
_journal_page_last 7095
_journal_paper_doi 10.1021/ja200270k
_journal_volume 133
_journal_year 2011
_chemical_formula_moiety 'C48 H54 Cl2 Mg2 N4 O2'
_chemical_formula_sum 'C48 H54 Cl2 Mg2 N4 O2'
_chemical_formula_weight 838.47
_chemical_name_systematic
; 
 ? 
;
_space_group_IT_number 14
_symmetry_cell_setting monoclinic
_symmetry_space_group_name_Hall '-P 2yn'
_symmetry_space_group_name_H-M 'P 1 21/n 1'
_atom_sites_solution_hydrogens geom
_atom_sites_solution_primary direct
_atom_sites_solution_secondary difmap
_audit_creation_method SHELXL-97
_cell_angle_alpha 90.00
_cell_angle_beta 110.70(3)
_cell_angle_gamma 90.00
_cell_formula_units_Z 2
_cell_length_a 11.674(2)
_cell_length_b 14.028(3)
_cell_length_c 14.417(3)
_cell_measurement_reflns_used 82
_cell_measurement_temperature 140(2)
_cell_measurement_theta_max 20
_cell_measurement_theta_min 3
_cell_volume 2208.6(9)
_computing_cell_refinement 'automar, marresearch, 2010'
_computing_data_collection 'marmux - Micro-beam system, marresearch, 2010'
_computing_data_reduction 'automar, marresearch, 2010'
_computing_molecular_graphics 'Bruker SHELXTL'
_computing_publication_material 'Bruker SHELXTL'
_computing_structure_refinement 'SHELXL-97 (Sheldrick, 1997)'
_computing_structure_solution 'SHELXS-97 (Sheldrick, 1990)'
_diffrn_ambient_temperature 140(2)
_diffrn_measured_fraction_theta_full 0.985
_diffrn_measured_fraction_theta_max 0.985
_diffrn_measurement_device_type marmux
_diffrn_measurement_method '\p scans'
_diffrn_radiation_monochromator graphite
_diffrn_radiation_source 'fine-focus sealed tube'
_diffrn_radiation_type MoK\a
_diffrn_radiation_wavelength 0.71073
_diffrn_reflns_av_R_equivalents 0.0474
_diffrn_reflns_av_sigmaI/netI 0.0827
_diffrn_reflns_limit_h_max 13
_diffrn_reflns_limit_h_min -13
_diffrn_reflns_limit_k_max 16
_diffrn_reflns_limit_k_min -16
_diffrn_reflns_limit_l_max 16
_diffrn_reflns_limit_l_min -16
_diffrn_reflns_number 6947
_diffrn_reflns_theta_full 24.45
_diffrn_reflns_theta_max 24.45
_diffrn_reflns_theta_min 2.36
_exptl_absorpt_coefficient_mu 0.219
_exptl_absorpt_correction_type none
_exptl_crystal_colour yellow
_exptl_crystal_density_diffrn 1.261
_exptl_crystal_description prismatic
_exptl_crystal_F_000 888
_exptl_crystal_size_max 0.28
_exptl_crystal_size_mid 0.25
_exptl_crystal_size_min 0.22
_refine_diff_density_max 0.199
_refine_diff_density_min -0.256
_refine_diff_density_rms 0.046
_refine_ls_extinction_coef 0.008(3)
_refine_ls_extinction_expression Fc^*^=kFc[1+0.001xFc^2^\l^3^/sin(2\q)]^-1/4^
_refine_ls_extinction_method SHELXL
_refine_ls_goodness_of_fit_ref 1.136
_refine_ls_hydrogen_treatment constr
_refine_ls_matrix_type full
_refine_ls_number_parameters 300
_refine_ls_number_reflns 3599
_refine_ls_number_restraints 117
_refine_ls_restrained_S_all 1.133
_refine_ls_R_factor_all 0.1218
_refine_ls_R_factor_gt 0.0693
_refine_ls_shift/su_max 0.000
_refine_ls_shift/su_mean 0.000
_refine_ls_structure_factor_coef Fsqd
_refine_ls_weighting_details 'calc w=1/[\s^2^(Fo^2^)+(0.0825P)^2^+0.0508P] where P=(Fo^2^+2Fc^2^)/3'
_refine_ls_weighting_scheme calc
_refine_ls_wR_factor_gt 0.1559
_refine_ls_wR_factor_ref 0.1820
_reflns_number_gt 2215
_reflns_number_total 3599
_reflns_threshold_expression >2sigma(I)
_cod_data_source_file ja200270k_si_005.cif
_cod_data_source_block rp400091
_cod_original_cell_volume 2208.5(8)
_cod_original_sg_symbol_H-M 'P 21/n'
_cod_database_code 4106094

loop_
_symmetry_equiv_pos_as_xyz
'x, y, z'
'-x+1/2, y+1/2, -z+1/2'
'-x, -y, -z'
'x-1/2, -y-1/2, z-1/2'

loop_
_atom_site_label
_atom_site_type_symbol
_atom_site_fract_x
_atom_site_fract_y
_atom_site_fract_z
_atom_site_U_iso_or_equiv
_atom_site_adp_type
_atom_site_occupancy
_atom_site_symmetry_multiplicity
_atom_site_calc_flag
_atom_site_refinement_flags
_atom_site_disorder_assembly
_atom_site_disorder_group
Mg1 Mg -0.12884(11) -0.06245(9) 0.00709(10) 0.0560(4) Uani 1 1 d . . .
Cl1 Cl -0.09279(9) 0.08024(8) -0.07322(10) 0.0797(5) Uani 1 1 d . . .
O1 O -0.1399(3) -0.0006(2) 0.1309(2) 0.0759(9) Uani 1 1 d DU . .
N1 N -0.1513(3) -0.2159(2) 0.0374(2) 0.0554(9) Uani 1 1 d . . .
N2 N -0.3047(3) -0.0832(2) -0.0856(2) 0.0553(8) Uani 1 1 d . . .
C1 C -0.2830(3) -0.2364(3) -0.0052(3) 0.0534(10) Uani 1 1 d . A .
C2 C -0.3315(4) -0.3213(3) 0.0123(3) 0.0646(11) Uani 1 1 d . . .
H2 H -0.2790 -0.3678 0.0541 0.078 Uiso 1 1 calc R A .
C3 C -0.4565(4) -0.3399(3) -0.0305(3) 0.0688(12) Uani 1 1 d . A .
H3 H -0.4896 -0.3985 -0.0185 0.083 Uiso 1 1 calc R . .
C4 C -0.5304(4) -0.2723(3) -0.0901(3) 0.0628(11) Uani 1 1 d . . .
H4 H -0.6159 -0.2841 -0.1185 0.075 Uiso 1 1 calc R A .
C5 C -0.4844(4) -0.1865(3) -0.1105(3) 0.0587(11) Uani 1 1 d . A .
H5 H -0.5385 -0.1418 -0.1537 0.070 Uiso 1 1 calc R . .
C6 C -0.3584(3) -0.1650(3) -0.0679(3) 0.0534(10) Uani 1 1 d . A .
C7 C -0.3851(3) -0.0174(3) -0.1547(3) 0.0578(11) Uani 1 1 d . A .
C8 C -0.4509(4) 0.0486(3) -0.1212(3) 0.0666(12) Uani 1 1 d . . .
H8 H -0.4405 0.0487 -0.0528 0.080 Uiso 1 1 calc R A .
C9 C -0.5303(4) 0.1135(3) -0.1827(4) 0.0777(14) Uani 1 1 d . A .
H9 H -0.5719 0.1583 -0.1565 0.093 Uiso 1 1 calc R . .
C10 C -0.5489(4) 0.1130(3) -0.2834(4) 0.0802(14) Uani 1 1 d . . .
H10 H -0.6062 0.1552 -0.3277 0.096 Uiso 1 1 calc R A .
C11 C -0.4824(4) 0.0500(3) -0.3177(3) 0.0701(12) Uani 1 1 d . A .
H11 H -0.4946 0.0501 -0.3865 0.084 Uiso 1 1 calc R . .
C12 C -0.3974(3) -0.0143(3) -0.2556(3) 0.0557(10) Uani 1 1 d . . .
C13 C -0.3247(3) -0.0743(3) -0.3000(3) 0.0583(11) Uani 1 1 d . A .
C14 C -0.2835(4) -0.0349(3) -0.3712(3) 0.0728(13) Uani 1 1 d . . .
H14 H -0.2980 0.0308 -0.3871 0.087 Uiso 1 1 calc R A .
C15 C -0.2224(4) -0.0884(4) -0.4193(4) 0.0810(14) Uani 1 1 d . A .
H15 H -0.1984 -0.0596 -0.4693 0.097 Uiso 1 1 calc R . .
C16 C -0.1958(4) -0.1825(4) -0.3958(3) 0.0720(12) Uani 1 1 d . . .
H16 H -0.1544 -0.2192 -0.4295 0.086 Uiso 1 1 calc R A .
C17 C -0.2302(4) -0.2232(3) -0.3224(3) 0.0647(12) Uani 1 1 d . A .
H17 H -0.2097 -0.2877 -0.3037 0.078 Uiso 1 1 calc R . .
C18 C -0.2943(4) -0.1707(3) -0.2761(3) 0.0606(11) Uani 1 1 d . . .
H18 H -0.3186 -0.2002 -0.2267 0.073 Uiso 1 1 calc R A .
C19 C -0.0860(4) -0.2751(3) -0.0142(3) 0.0701(12) Uani 1 1 d . A .
H19A H -0.0981 -0.3428 -0.0035 0.105 Uiso 1 1 calc R . .
H19B H 0.0017 -0.2602 0.0125 0.105 Uiso 1 1 calc R . .
H19C H -0.1185 -0.2611 -0.0854 0.105 Uiso 1 1 calc R . .
C20 C -0.0994(4) -0.2375(3) 0.1449(3) 0.0722(13) Uani 1 1 d . A .
H20A H -0.1458 -0.2031 0.1792 0.108 Uiso 1 1 calc R . .
H20B H -0.0135 -0.2174 0.1714 0.108 Uiso 1 1 calc R . .
H20C H -0.1046 -0.3062 0.1551 0.108 Uiso 1 1 calc R . .
C21A C -0.0693(15) 0.0836(11) 0.1852(12) 0.115(5) Uani 0.451(8) 1 d PDU A 1
H21A H -0.0697 0.1350 0.1380 0.138 Uiso 0.451(8) 1 calc PR A 1
H21B H 0.0166 0.0655 0.2227 0.138 Uiso 0.451(8) 1 calc PR A 1
C22A C -0.1309(16) 0.1164(12) 0.2544(13) 0.101(6) Uani 0.451(8) 1 d PDU A 1
H22A H -0.1813 0.1739 0.2284 0.121 Uiso 0.451(8) 1 calc PR A 1
H22B H -0.0702 0.1308 0.3209 0.121 Uiso 0.451(8) 1 calc PR A 1
C23A C -0.2095(10) 0.0328(8) 0.2581(7) 0.068(3) Uani 0.451(8) 1 d PDU A 1
H23A H -0.1621 -0.0151 0.3071 0.082 Uiso 0.451(8) 1 calc PR A 1
H23B H -0.2810 0.0532 0.2749 0.082 Uiso 0.451(8) 1 calc PR A 1
C24A C -0.2482(10) -0.0054(11) 0.1554(8) 0.082(4) Uani 0.451(8) 1 d PDU A 1
H24A H -0.2774 -0.0719 0.1528 0.098 Uiso 0.451(8) 1 calc PR A 1
H24B H -0.3144 0.0340 0.1094 0.098 Uiso 0.451(8) 1 calc PR A 1
C21B C -0.0355(8) 0.0070(9) 0.2281(6) 0.088(3) Uani 0.549(8) 1 d PDU A 2
H21C H 0.0007 -0.0563 0.2514 0.106 Uiso 0.549(8) 1 calc PR A 2
H21D H 0.0291 0.0501 0.2229 0.106 Uiso 0.549(8) 1 calc PR A 2
C22B C -0.0957(10) 0.0476(10) 0.2955(7) 0.099(4) Uani 0.549(8) 1 d PDU A 2
H22C H -0.1355 -0.0028 0.3217 0.118 Uiso 0.549(8) 1 calc PR A 2
H22D H -0.0365 0.0827 0.3516 0.118 Uiso 0.549(8) 1 calc PR A 2
C23B C -0.1879(14) 0.1131(12) 0.2270(9) 0.115(6) Uani 0.549(8) 1 d PDU A 2
H23C H -0.2569 0.1236 0.2507 0.138 Uiso 0.549(8) 1 calc PR A 2
H23D H -0.1501 0.1754 0.2233 0.138 Uiso 0.549(8) 1 calc PR A 2
C24B C -0.2316(8) 0.0665(9) 0.1288(7) 0.080(3) Uani 0.549(8) 1 d PDU A 2
H24C H -0.3109 0.0341 0.1171 0.097 Uiso 0.549(8) 1 calc PR A 2
H24D H -0.2425 0.1140 0.0756 0.097 Uiso 0.549(8) 1 calc PR A 2

loop_
_atom_site_aniso_label
_atom_site_aniso_U_11
_atom_site_aniso_U_22
_atom_site_aniso_U_33
_atom_site_aniso_U_23
_atom_site_aniso_U_13
_atom_site_aniso_U_12
Mg1 0.0479(8) 0.0609(9) 0.0569(8) -0.0028(6) 0.0159(6) -0.0005(6)
Cl1 0.0492(6) 0.0735(8) 0.1060(10) 0.0256(7) 0.0144(6) 0.0000(5)
O1 0.0660(19) 0.090(2) 0.074(2) -0.0274(17) 0.0271(16) -0.0192(18)
N1 0.0496(19) 0.067(2) 0.0472(19) 0.0003(16) 0.0140(15) 0.0041(16)
N2 0.0512(18) 0.059(2) 0.053(2) 0.0050(16) 0.0153(15) 0.0005(17)
C1 0.053(2) 0.066(3) 0.041(2) -0.0034(19) 0.0164(18) -0.003(2)
C2 0.067(3) 0.063(3) 0.065(3) 0.008(2) 0.024(2) -0.008(2)
C3 0.070(3) 0.068(3) 0.069(3) 0.007(2) 0.027(2) -0.015(2)
C4 0.058(3) 0.075(3) 0.054(3) -0.004(2) 0.019(2) -0.008(2)
C5 0.052(2) 0.068(3) 0.053(2) -0.003(2) 0.016(2) -0.004(2)
C6 0.053(2) 0.062(3) 0.045(2) -0.0048(19) 0.0167(19) -0.001(2)
C7 0.050(2) 0.054(2) 0.064(3) 0.001(2) 0.013(2) -0.004(2)
C8 0.064(3) 0.063(3) 0.070(3) -0.001(2) 0.020(2) 0.006(2)
C9 0.070(3) 0.069(3) 0.095(4) 0.005(3) 0.031(3) 0.016(2)
C10 0.072(3) 0.077(3) 0.087(4) 0.023(3) 0.023(3) 0.020(3)
C11 0.064(3) 0.073(3) 0.065(3) 0.010(2) 0.012(2) 0.002(2)
C12 0.052(2) 0.057(2) 0.051(2) 0.0037(19) 0.0105(19) -0.001(2)
C13 0.051(2) 0.062(3) 0.054(2) 0.004(2) 0.009(2) -0.007(2)
C14 0.074(3) 0.070(3) 0.073(3) 0.021(2) 0.024(3) 0.013(2)
C15 0.083(3) 0.096(4) 0.073(3) 0.018(3) 0.038(3) 0.012(3)
C16 0.073(3) 0.081(3) 0.063(3) -0.005(2) 0.024(2) -0.002(3)
C17 0.063(3) 0.067(3) 0.061(3) -0.015(2) 0.017(2) -0.008(2)
C18 0.063(3) 0.063(3) 0.053(2) -0.004(2) 0.017(2) -0.012(2)
C19 0.062(3) 0.074(3) 0.072(3) -0.007(2) 0.022(2) 0.003(2)
C20 0.072(3) 0.084(3) 0.055(3) 0.009(2) 0.016(2) -0.005(2)
C21A 0.130(11) 0.122(11) 0.113(10) -0.043(9) 0.069(9) -0.058(10)
C22A 0.127(14) 0.110(11) 0.064(9) -0.031(9) 0.033(10) -0.020(11)
C23A 0.061(7) 0.077(7) 0.068(7) -0.008(6) 0.023(5) -0.006(6)
C24A 0.080(7) 0.100(9) 0.077(7) -0.019(7) 0.042(6) -0.008(7)
C21B 0.080(6) 0.104(8) 0.060(6) -0.038(5) -0.002(5) 0.016(6)
C22B 0.107(8) 0.111(8) 0.068(7) -0.020(6) 0.018(6) 0.018(7)
C23B 0.099(10) 0.131(12) 0.091(10) -0.027(8) 0.003(8) 0.047(9)
C24B 0.058(5) 0.108(8) 0.069(6) -0.018(6) 0.015(4) 0.015(6)

loop_
_atom_type_symbol
_atom_type_description
_atom_type_scat_dispersion_real
_atom_type_scat_dispersion_imag
_atom_type_scat_source
C C 0.0033 0.0016 'International Tables Vol C Tables 4.2.6.8 and 6.1.1.4'
H H 0.0000 0.0000 'International Tables Vol C Tables 4.2.6.8 and 6.1.1.4'
N N 0.0061 0.0033 'International Tables Vol C Tables 4.2.6.8 and 6.1.1.4'
O O 0.0106 0.0060 'International Tables Vol C Tables 4.2.6.8 and 6.1.1.4'
Mg Mg 0.0486 0.0363 'International Tables Vol C Tables 4.2.6.8 and 6.1.1.4'
Cl Cl 0.1484 0.1585 'International Tables Vol C Tables 4.2.6.8 and 6.1.1.4'

loop_
_geom_angle_atom_site_label_1
_geom_angle_atom_site_label_2
_geom_angle_atom_site_label_3
_geom_angle
_geom_angle_site_symmetry_1
_geom_angle_site_symmetry_3
O1 Mg1 N2 105.99(14) . .
O1 Mg1 N1 101.07(13) . .
N2 Mg1 N1 80.18(13) . .
O1 Mg1 Cl1 98.22(11) . .
N2 Mg1 Cl1 96.29(10) . .
N1 Mg1 Cl1 160.62(11) . .
O1 Mg1 Cl1 95.08(11) . 3
N2 Mg1 Cl1 158.17(12) . 3
N1 Mg1 Cl1 90.39(9) . 3
Cl1 Mg1 Cl1 86.09(6) . 3
O1 Mg1 Mg1 99.11(10) . 3
N2 Mg1 Mg1 135.34(11) . 3
N1 Mg1 Mg1 130.44(10) . 3
Cl1 Mg1 Mg1 43.16(4) . 3
Cl1 Mg1 Mg1 42.92(4) 3 3
Mg1 Cl1 Mg1 93.91(6) . 3
C24B O1 C24A 46.3(6) . .
C24B O1 C21A 76.0(8) . .
C24A O1 C21A 106.2(7) . .
C24B O1 C21B 109.3(5) . .
C24A O1 C21B 105.6(6) . .
C21A O1 C21B 48.6(7) . .
C24B O1 Mg1 123.2(4) . .
C24A O1 Mg1 122.3(4) . .
C21A O1 Mg1 127.2(5) . .
C21B O1 Mg1 124.7(4) . .
C1 N1 C20 112.2(3) . .
C1 N1 C19 109.1(3) . .
C20 N1 C19 108.4(3) . .
C1 N1 Mg1 106.6(2) . .
C20 N1 Mg1 111.6(2) . .
C19 N1 Mg1 108.9(2) . .
C6 N2 C7 115.8(3) . .
C6 N2 Mg1 114.7(2) . .
C7 N2 Mg1 128.6(2) . .
C2 C1 C6 121.4(4) . .
C2 C1 N1 122.0(4) . .
C6 C1 N1 116.6(3) . .
C1 C2 C3 120.9(4) . .
C1 C2 H2 119.5 . .
C3 C2 H2 119.5 . .
C4 C3 C2 118.7(4) . .
C4 C3 H3 120.7 . .
C2 C3 H3 120.7 . .
C3 C4 C5 122.0(4) . .
C3 C4 H4 119.0 . .
C5 C4 H4 119.0 . .
C4 C5 C6 121.0(4) . .
C4 C5 H5 119.5 . .
C6 C5 H5 119.5 . .
N2 C6 C5 124.9(4) . .
N2 C6 C1 119.0(3) . .
C5 C6 C1 116.1(4) . .
C8 C7 C12 118.0(4) . .
C8 C7 N2 119.4(4) . .
C12 C7 N2 122.6(4) . .
C9 C8 C7 123.0(4) . .
C9 C8 H8 118.5 . .
C7 C8 H8 118.5 . .
C8 C9 C10 119.3(5) . .
C8 C9 H9 120.3 . .
C10 C9 H9 120.3 . .
C11 C10 C9 118.6(4) . .
C11 C10 H10 120.7 . .
C9 C10 H10 120.7 . .
C10 C11 C12 122.9(4) . .
C10 C11 H11 118.5 . .
C12 C11 H11 118.5 . .
C11 C12 C7 117.9(4) . .
C11 C12 C13 118.0(4) . .
C7 C12 C13 124.0(4) . .
C14 C13 C18 116.0(4) . .
C14 C13 C12 119.4(4) . .
C18 C13 C12 124.6(4) . .
C15 C14 C13 122.0(4) . .
C15 C14 H14 119.0 . .
C13 C14 H14 119.0 . .
C16 C15 C14 120.7(4) . .
C16 C15 H15 119.6 . .
C14 C15 H15 119.6 . .
C15 C16 C17 119.1(5) . .
C15 C16 H16 120.5 . .
C17 C16 H16 120.5 . .
C18 C17 C16 120.3(4) . .
C18 C17 H17 119.9 . .
C16 C17 H17 119.9 . .
C17 C18 C13 121.8(4) . .
C17 C18 H18 119.1 . .
C13 C18 H18 119.1 . .
N1 C19 H19A 109.5 . .
N1 C19 H19B 109.5 . .
H19A C19 H19B 109.5 . .
N1 C19 H19C 109.5 . .
H19A C19 H19C 109.5 . .
H19B C19 H19C 109.5 . .
N1 C20 H20A 109.5 . .
N1 C20 H20B 109.5 . .
H20A C20 H20B 109.5 . .
N1 C20 H20C 109.5 . .
H20A C20 H20C 109.5 . .
H20B C20 H20C 109.5 . .
O1 C21A C22A 106.7(9) . .
O1 C21A H21A 110.4 . .
C22A C21A H21A 110.4 . .
O1 C21A H21B 110.4 . .
C22A C21A H21B 110.4 . .
H21A C21A H21B 108.6 . .
C21A C22A C23A 103.1(10) . .
C21A C22A H22A 111.1 . .
C23A C22A H22A 111.1 . .
C21A C22A H22B 111.1 . .
C23A C22A H22B 111.1 . .
H22A C22A H22B 109.1 . .
C24A C23A C22A 102.7(10) . .
C24A C23A H23A 111.2 . .
C22A C23A H23A 111.2 . .
C24A C23A H23B 111.2 . .
C22A C23A H23B 111.2 . .
H23A C23A H23B 109.1 . .
O1 C24A C23A 104.2(8) . .
O1 C24A H24A 110.9 . .
C23A C24A H24A 110.9 . .
O1 C24A H24B 110.9 . .
C23A C24A H24B 110.9 . .
H24A C24A H24B 108.9 . .
C22B C21B O1 102.7(6) . .
C22B C21B H21C 111.2 . .
O1 C21B H21C 111.2 . .
C22B C21B H21D 111.2 . .
O1 C21B H21D 111.2 . .
H21C C21B H21D 109.1 . .
C23B C22B C21B 101.5(10) . .
C23B C22B H22C 111.5 . .
C21B C22B H22C 111.5 . .
C23B C22B H22D 111.5 . .
C21B C22B H22D 111.5 . .
H22C C22B H22D 109.3 . .
C24B C23B C22B 106.6(10) . .
C24B C23B H23C 110.4 . .
C22B C23B H23C 110.4 . .
C24B C23B H23D 110.4 . .
C22B C23B H23D 110.4 . .
H23C C23B H23D 108.6 . .
O1 C24B C23B 105.7(7) . .
O1 C24B H24C 110.6 . .
C23B C24B H24C 110.6 . .
O1 C24B H24D 110.6 . .
C23B C24B H24D 110.6 . .
H24C C24B H24D 108.7 . .

loop_
_geom_bond_atom_site_label_1
_geom_bond_atom_site_label_2
_geom_bond_distance
_geom_bond_site_symmetry_2
Mg1 O1 2.029(3) .
Mg1 N2 2.036(3) .
Mg1 N1 2.231(3) .
Mg1 Cl1 2.4225(18) .
Mg1 Cl1 2.4333(17) 3
Cl1 Mg1 2.4333(17) 3
O1 C24B 1.419(8) .
O1 C24A 1.430(9) .
O1 C21A 1.494(10) .
O1 C21B 1.501(8) .
N1 C1 1.467(5) .
N1 C20 1.482(5) .
N1 C19 1.491(5) .
N2 C6 1.374(5) .
N2 C7 1.437(5) .
C1 C2 1.380(5) .
C1 C6 1.426(5) .
C2 C3 1.394(6) .
C2 H2 0.9500 .
C3 C4 1.362(6) .
C3 H3 0.9500 .
C4 C5 1.391(6) .
C4 H4 0.9500 .
C5 C6 1.411(5) .
C5 H5 0.9500 .
C7 C8 1.394(6) .
C7 C12 1.411(5) .
C8 C9 1.376(6) .
C8 H8 0.9500 .
C9 C10 1.391(7) .
C9 H9 0.9500 .
C10 C11 1.378(6) .
C10 H10 0.9500 .
C11 C12 1.404(5) .
C11 H11 0.9500 .
C12 C13 1.491(6) .
C13 C14 1.392(6) .
C13 C18 1.410(5) .
C14 C15 1.380(6) .
C14 H14 0.9500 .
C15 C16 1.372(6) .
C15 H15 0.9500 .
C16 C17 1.381(6) .
C16 H16 0.9500 .
C17 C18 1.379(5) .
C17 H17 0.9500 .
C18 H18 0.9500 .
C19 H19A 0.9800 .
C19 H19B 0.9800 .
C19 H19C 0.9800 .
C20 H20A 0.9800 .
C20 H20B 0.9800 .
C20 H20C 0.9800 .
C21A C22A 1.494(13) .
C21A H21A 0.9900 .
C21A H21B 0.9900 .
C22A C23A 1.502(13) .
C22A H22A 0.9900 .
C22A H22B 0.9900 .
C23A C24A 1.486(11) .
C23A H23A 0.9900 .
C23A H23B 0.9900 .
C24A H24A 0.9900 .
C24A H24B 0.9900 .
C21B C22B 1.499(10) .
C21B H21C 0.9900 .
C21B H21D 0.9900 .
C22B C23B 1.492(12) .
C22B H22C 0.9900 .
C22B H22D 0.9900 .
C23B C24B 1.477(11) .
C23B H23C 0.9900 .
C23B H23D 0.9900 .
C24B H24C 0.9900 .
C24B H24D 0.9900 .

loop_
_geom_torsion_atom_site_label_1
_geom_torsion_atom_site_label_2
_geom_torsion_atom_site_label_3
_geom_torsion_atom_site_label_4
_geom_torsion
_geom_torsion_site_symmetry_1
_geom_torsion_site_symmetry_4
O1 Mg1 Cl1 Mg1 94.58(11) . 3
N2 Mg1 Cl1 Mg1 -158.21(12) . 3
N1 Mg1 Cl1 Mg1 -80.0(3) . 3
Cl1 Mg1 Cl1 Mg1 0.0 3 3
N2 Mg1 O1 C24B -36.3(7) . .
N1 Mg1 O1 C24B -119.1(7) . .
Cl1 Mg1 O1 C24B 62.7(7) . .
Cl1 Mg1 O1 C24B 149.5(7) 3 .
Mg1 Mg1 O1 C24B 106.4(7) 3 .
N2 Mg1 O1 C24A 19.4(8) . .
N1 Mg1 O1 C24A -63.4(8) . .
Cl1 Mg1 O1 C24A 118.4(8) . .
Cl1 Mg1 O1 C24A -154.8(8) 3 .
Mg1 Mg1 O1 C24A 162.1(8) 3 .
N2 Mg1 O1 C21A -134.0(11) . .
N1 Mg1 O1 C21A 143.2(11) . .
Cl1 Mg1 O1 C21A -35.0(11) . .
Cl1 Mg1 O1 C21A 51.8(11) 3 .
Mg1 Mg1 O1 C21A 8.7(11) 3 .
N2 Mg1 O1 C21B 165.0(7) . .
N1 Mg1 O1 C21B 82.1(7) . .
Cl1 Mg1 O1 C21B -96.0(7) . .
Cl1 Mg1 O1 C21B -9.2(7) 3 .
Mg1 Mg1 O1 C21B -52.3(7) 3 .
O1 Mg1 N1 C1 90.8(2) . .
N2 Mg1 N1 C1 -13.7(2) . .
Cl1 Mg1 N1 C1 -94.7(4) . .
Cl1 Mg1 N1 C1 -173.9(2) 3 .
Mg1 Mg1 N1 C1 -156.91(18) 3 .
O1 Mg1 N1 C20 -32.0(3) . .
N2 Mg1 N1 C20 -136.5(3) . .
Cl1 Mg1 N1 C20 142.5(3) . .
Cl1 Mg1 N1 C20 63.3(2) 3 .
Mg1 Mg1 N1 C20 80.3(3) 3 .
O1 Mg1 N1 C19 -151.6(2) . .
N2 Mg1 N1 C19 103.9(3) . .
Cl1 Mg1 N1 C19 22.9(4) . .
Cl1 Mg1 N1 C19 -56.3(2) 3 .
Mg1 Mg1 N1 C19 -39.3(3) 3 .
O1 Mg1 N2 C6 -83.6(3) . .
N1 Mg1 N2 C6 15.2(3) . .
Cl1 Mg1 N2 C6 175.9(3) . .
Cl1 Mg1 N2 C6 80.7(4) 3 .
Mg1 Mg1 N2 C6 154.8(2) 3 .
O1 Mg1 N2 C7 85.0(3) . .
N1 Mg1 N2 C7 -176.2(3) . .
Cl1 Mg1 N2 C7 -15.4(3) . .
Cl1 Mg1 N2 C7 -110.6(4) 3 .
Mg1 Mg1 N2 C7 -36.6(4) 3 .
C20 N1 C1 C2 -48.1(5) . .
C19 N1 C1 C2 72.0(4) . .
Mg1 N1 C1 C2 -170.6(3) . .
C20 N1 C1 C6 133.5(4) . .
C19 N1 C1 C6 -106.4(4) . .
Mg1 N1 C1 C6 11.0(4) . .
C6 C1 C2 C3 -0.3(6) . .
N1 C1 C2 C3 -178.7(4) . .
C1 C2 C3 C4 -0.2(6) . .
C2 C3 C4 C5 1.2(6) . .
C3 C4 C5 C6 -1.6(6) . .
C7 N2 C6 C5 -1.5(5) . .
Mg1 N2 C6 C5 168.7(3) . .
C7 N2 C6 C1 175.9(3) . .
Mg1 N2 C6 C1 -14.0(4) . .
C4 C5 C6 N2 178.4(4) . .
C4 C5 C6 C1 1.0(5) . .
C2 C1 C6 N2 -177.7(4) . .
N1 C1 C6 N2 0.8(5) . .
C2 C1 C6 C5 -0.1(5) . .
N1 C1 C6 C5 178.4(3) . .
C6 N2 C7 C8 85.1(4) . .
Mg1 N2 C7 C8 -83.5(4) . .
C6 N2 C7 C12 -97.3(4) . .
Mg1 N2 C7 C12 94.2(4) . .
C12 C7 C8 C9 2.6(6) . .
N2 C7 C8 C9 -179.7(4) . .
C7 C8 C9 C10 1.5(7) . .
C8 C9 C10 C11 -3.0(7) . .
C9 C10 C11 C12 0.6(7) . .
C10 C11 C12 C7 3.5(6) . .
C10 C11 C12 C13 -175.8(4) . .
C8 C7 C12 C11 -4.9(6) . .
N2 C7 C12 C11 177.4(3) . .
C8 C7 C12 C13 174.3(4) . .
N2 C7 C12 C13 -3.3(6) . .
C11 C12 C13 C14 38.1(5) . .
C7 C12 C13 C14 -141.1(4) . .
C11 C12 C13 C18 -141.1(4) . .
C7 C12 C13 C18 39.6(6) . .
C18 C13 C14 C15 3.4(6) . .
C12 C13 C14 C15 -175.9(4) . .
C13 C14 C15 C16 -2.4(7) . .
C14 C15 C16 C17 -0.6(7) . .
C15 C16 C17 C18 2.4(6) . .
C16 C17 C18 C13 -1.3(6) . .
C14 C13 C18 C17 -1.6(6) . .
C12 C13 C18 C17 177.7(4) . .
C24B O1 C21A C22A 44.8(14) . .
C24A O1 C21A C22A 9.3(17) . .
C21B O1 C21A C22A -87.5(15) . .
Mg1 O1 C21A C22A 166.1(10) . .
O1 C21A C22A C23A 16(2) . .
C21A C22A C23A C24A -35.1(19) . .
C24B O1 C24A C23A -82.9(11) . .
C21A O1 C24A C23A -31.6(13) . .
C21B O1 C24A C23A 19.1(12) . .
Mg1 O1 C24A C23A 170.2(6) . .
C22A C23A C24A O1 41.9(15) . .
C24B O1 C21B C22B 24.9(11) . .
C24A O1 C21B C22B -23.6(11) . .
C21A O1 C21B C22B 74.4(10) . .
Mg1 O1 C21B C22B -173.8(7) . .
O1 C21B C22B C23B -35.8(14) . .
C21B C22B C23B C24B 35.5(18) . .
C24A O1 C24B C23B 90.5(13) . .
C21A O1 C24B C23B -38.9(12) . .
C21B O1 C24B C23B -2.9(13) . .
Mg1 O1 C24B C23B -164.5(9) . .
C22B C23B C24B O1 -20.7(18) . .
